data_1562967
loop_
_publ_author_name
'Yang, Xing'
'Long, Sihui'

_publ_section_title
;
 Methyl 2-(3-chloro-2-methylanilino)pyridine-3-carboxylate
;
_journal_coeditor_code HB4383
_journal_issue 5
_journal_name_full IUCrData
_journal_page_first x210539
_journal_paper_doi 10.1107/S2414314621005393
_journal_volume 6
_journal_year 2021
_chemical_formula_iupac 'C14 H13 Cl N2 O2'
_chemical_formula_moiety 'C14 H13 Cl N2 O2'
_chemical_formula_sum 'C14 H13 Cl N2 O2'
_chemical_formula_weight 276.71
_chemical_name_systematic
;
Methyl 2-(3-chloro-2-methylanilino)pyridine-3-carboxylate
;
_space_group_crystal_system orthorhombic
_space_group_IT_number 19
_space_group_name_Hall 'P 2ac 2ab'
_space_group_name_H-M_alt 'P 21 21 21'
_atom_sites_solution_hydrogens geom
_atom_sites_solution_primary direct
_audit_creation_method
;
Olex2 1.2
(compiled 2018.05.29 svn.r3508 for OlexSys, GUI svn.r5506)
;
_cell_angle_alpha 90
_cell_angle_beta 90
_cell_angle_gamma 90
_cell_formula_units_Z 4
_cell_length_a 6.919(2)
_cell_length_b 9.653(3)
_cell_length_c 19.319(6)
_cell_measurement_reflns_used 2539
_cell_measurement_temperature 296(2)
_cell_measurement_theta_max 30.99
_cell_measurement_theta_min 2.36
_cell_volume 1290.3(7)
_computing_cell_refinement
;
SAINT (Bruker, 2013)
;
_computing_data_collection
;
APEX2 (Bruker, 2013)
;
_computing_data_reduction
;
SAINT (Bruker, 2013)
;
_computing_molecular_graphics
;
<i>OLEX2</i> (Dolomanov <i>et al.</i>,  2009)
;
_computing_publication_material
;
<i>OLEX2</i> (Dolomanov <i>et al.</i>,  2009)
;
_computing_structure_refinement
;
SHELXL (Sheldrick, 2015a)
;
_computing_structure_solution
;
SHELXS (Sheldrick, 2015b)
;
_diffrn_ambient_temperature 296(2)
_diffrn_measured_fraction_theta_full 0.985
_diffrn_measured_fraction_theta_max 0.959
_diffrn_measurement_device_type 'Bruker APEXII CCD'
_diffrn_measurement_method '\f and \w scans'
_diffrn_radiation_type MoK\a
_diffrn_radiation_wavelength 0.71073
_diffrn_reflns_av_R_equivalents 0.0312
_diffrn_reflns_av_unetI/netI 0.0487
_diffrn_reflns_limit_h_max 10
_diffrn_reflns_limit_h_min -9
_diffrn_reflns_limit_k_max 13
_diffrn_reflns_limit_k_min -11
_diffrn_reflns_limit_l_max 28
_diffrn_reflns_limit_l_min -14
_diffrn_reflns_number 7991
_diffrn_reflns_theta_full 25.242
_diffrn_reflns_theta_max 32.034
_diffrn_reflns_theta_min 2.108
_diffrn_standards_number 0
_exptl_absorpt_coefficient_mu 0.295
_exptl_absorpt_correction_T_max 0.7464
_exptl_absorpt_correction_T_min 0.5440
_exptl_absorpt_correction_type multi-scan
_exptl_absorpt_process_details
;
(SADABS; Bruker, 2013)
;
_exptl_crystal_colour yellow
_exptl_crystal_density_diffrn 1.424
_exptl_crystal_description block
_exptl_crystal_F_000 576
_exptl_crystal_size_max 0.2
_exptl_crystal_size_mid 0.2
_exptl_crystal_size_min 0.1
_refine_diff_density_max 0.232
_refine_diff_density_min -0.385
_refine_ls_abs_structure_details
;
Flack <i>x</i> determined using 963 quotients
[(<i>I</i>^+^)-(<i>I</i>^-^)]/[(<i>I</i>^+^)+(<i>I</i>^-^)]
(Parsons <i>et al.</i>,  2013)
;
_refine_ls_abs_structure_Flack -0.02(4)
_refine_ls_extinction_method none
_refine_ls_goodness_of_fit_ref 1.011
_refine_ls_hydrogen_treatment constr
_refine_ls_matrix_type full
_refine_ls_number_parameters 174
_refine_ls_number_reflns 4200
_refine_ls_number_restraints 0
_refine_ls_restrained_S_all 1.011
_refine_ls_R_factor_all 0.0783
_refine_ls_R_factor_gt 0.0475
_refine_ls_shift/su_max 0.000
_refine_ls_shift/su_mean 0.000
_refine_ls_structure_factor_coef Fsqd
_refine_ls_weighting_details 'w=1/[\s^2^(Fo^2^)+(0.0816P)^2^] where P=(Fo^2^+2Fc^2^)/3'
_refine_ls_weighting_scheme calc
_refine_ls_wR_factor_gt 0.1256
_refine_ls_wR_factor_ref 0.1441
_reflns_number_gt 2872
_reflns_number_total 4200
_reflns_threshold_expression 'I > 2\s(I)'
_cod_data_source_file hb4383sup1.cif
_cod_data_source_block I
_cod_original_cell_volume 1290.4(6)
_cod_database_code 1562967
_shelx_space_group_comment
;
The symmetry employed for this shelxl refinement is uniquely defined
by the following loop, which should always be used as a source of
symmetry information in preference to the above space-group names.
They are only intended as comments.
;
_shelx_estimated_absorpt_t_min 0.943
_shelx_estimated_absorpt_t_max 0.971

loop_
_space_group_symop_operation_xyz
'x, y, z'
'-x+1/2, -y, z+1/2'
'x+1/2, -y+1/2, -z'
'-x, y+1/2, -z+1/2'

loop_
_atom_site_type_symbol
_atom_site_label
_atom_site_fract_x
_atom_site_fract_y
_atom_site_fract_z
_atom_site_U_iso_or_equiv
_atom_site_adp_type
_atom_site_calc_flag
_atom_site_occupancy
_atom_site_disorder_assembly
_atom_site_disorder_group
Cl Cl1 0.36941(14) 0.30941(9) 0.76342(4) 0.0564(2) Uani d 1 . .
O O1 0.3954(4) -0.07829(19) 0.49264(10) 0.0550(6) Uani d 1 . .
O O2 0.4138(4) -0.16139(19) 0.38542(11) 0.0588(7) Uani d 1 . .
N N1 0.3847(4) 0.19868(19) 0.50569(10) 0.0375(4) Uani d 1 . .
H H1 0.3865 0.1159 0.5221 0.045 Uiso calc 1 . .
N N2 0.3731(4) 0.3270(2) 0.40324(11) 0.0396(5) Uani d 1 . .
C C1 0.3845(4) 0.3013(2) 0.55605(12) 0.0325(4) Uani d 1 . .
C C2 0.3765(4) 0.2557(2) 0.62562(12) 0.0330(5) Uani d 1 . .
C C3 0.3778(4) 0.3568(3) 0.67663(13) 0.0377(5) Uani d 1 . .
C C4 0.3860(5) 0.4979(3) 0.66203(15) 0.0442(6) Uani d 1 . .
H H4 0.3869 0.5631 0.6975 0.053 Uiso calc 1 . .
C C5 0.3927(5) 0.5379(3) 0.59459(16) 0.0468(7) Uani d 1 . .
H H5 0.3978 0.6319 0.5842 0.056 Uiso calc 1 . .
C C6 0.3921(5) 0.4434(2) 0.54119(14) 0.0416(6) Uani d 1 . .
H H6 0.3968 0.4737 0.4955 0.050 Uiso calc 1 . .
C C7 0.3687(6) 0.1035(3) 0.64212(15) 0.0439(6) Uani d 1 . .
H H7A 0.2541 0.0639 0.6222 0.066 Uiso calc 1 . .
H H7B 0.3664 0.0910 0.6914 0.066 Uiso calc 1 . .
H H7C 0.4806 0.0584 0.6232 0.066 Uiso calc 1 . .
C C8 0.3826(4) 0.2042(2) 0.43491(12) 0.0321(4) Uani d 1 . .
C C9 0.3880(4) 0.0779(2) 0.39658(12) 0.0338(5) Uani d 1 . .
C C10 0.3839(5) 0.0864(3) 0.32512(13) 0.0416(6) Uani d 1 . .
H H10 0.3879 0.0061 0.2986 0.050 Uiso calc 1 . .
C C11 0.3739(5) 0.2146(3) 0.29305(13) 0.0445(6) Uani d 1 . .
H H11 0.3708 0.2224 0.2451 0.053 Uiso calc 1 . .
C C12 0.3689(5) 0.3283(3) 0.33432(14) 0.0439(6) Uani d 1 . .
H H12 0.3619 0.4142 0.3127 0.053 Uiso calc 1 . .
C C13 0.3982(5) -0.0571(3) 0.43094(14) 0.0403(6) Uani d 1 . .
C C14 0.4245(8) -0.2972(3) 0.4152(2) 0.0734(13) Uani d 1 . .
H H14A 0.4497 -0.3638 0.3794 0.110 Uiso calc 1 . .
H H14B 0.3041 -0.3189 0.4374 0.110 Uiso calc 1 . .
H H14C 0.5269 -0.2999 0.4487 0.110 Uiso calc 1 . .

loop_
_atom_site_aniso_label
_atom_site_aniso_U_11
_atom_site_aniso_U_22
_atom_site_aniso_U_33
_atom_site_aniso_U_12
_atom_site_aniso_U_13
_atom_site_aniso_U_23
Cl1 0.0711(5) 0.0639(5) 0.0342(3) 0.0059(5) 0.0011(3) -0.0033(3)
O1 0.0918(18) 0.0370(9) 0.0362(10) -0.0004(12) -0.0012(12) 0.0045(7)
O2 0.103(2) 0.0316(9) 0.0414(11) 0.0015(11) -0.0110(12) -0.0021(8)
N1 0.0511(12) 0.0297(8) 0.0318(9) -0.0002(12) -0.0003(10) 0.0035(8)
N2 0.0447(11) 0.0365(10) 0.0377(11) 0.0001(11) -0.0010(11) 0.0080(8)
C1 0.0316(10) 0.0301(10) 0.0358(11) -0.0001(11) -0.0004(11) 0.0036(9)
C2 0.0297(11) 0.0329(10) 0.0362(12) 0.0010(10) -0.0007(11) 0.0018(8)
C3 0.0326(12) 0.0451(13) 0.0353(12) 0.0040(12) 0.0002(12) -0.0033(10)
C4 0.0447(15) 0.0384(12) 0.0494(15) 0.0013(13) -0.0004(14) -0.0085(10)
C5 0.0550(17) 0.0327(11) 0.0527(17) -0.0012(13) 0.0016(16) -0.0038(11)
C6 0.0523(15) 0.0307(10) 0.0417(13) 0.0001(12) -0.0005(14) 0.0052(9)
C7 0.0562(16) 0.0372(11) 0.0383(13) 0.0008(14) -0.0001(15) 0.0068(10)
C8 0.0280(10) 0.0353(10) 0.0329(10) 0.0003(12) 0.0011(10) 0.0026(9)
C9 0.0319(11) 0.0370(10) 0.0326(11) -0.0015(11) -0.0012(11) 0.0009(9)
C10 0.0428(14) 0.0505(14) 0.0314(12) 0.0037(14) -0.0007(12) -0.0014(11)
C11 0.0481(14) 0.0561(15) 0.0292(12) 0.0037(16) -0.0002(12) 0.0091(11)
C12 0.0454(14) 0.0450(14) 0.0415(14) 0.0030(15) -0.0010(13) 0.0122(10)
C13 0.0482(16) 0.0359(11) 0.0368(13) -0.0026(12) -0.0025(12) -0.0012(10)
C14 0.129(4) 0.0296(13) 0.061(2) 0.0016(18) -0.019(2) 0.0000(14)

loop_
_atom_type_symbol
_atom_type_description
_atom_type_scat_dispersion_real
_atom_type_scat_dispersion_imag
_atom_type_scat_source
C C 0.0033 0.0016 'International Tables Vol C Tables 4.2.6.8 and 6.1.1.4'
H H 0.0000 0.0000 'International Tables Vol C Tables 4.2.6.8 and 6.1.1.4'
Cl Cl 0.1484 0.1585 'International Tables Vol C Tables 4.2.6.8 and 6.1.1.4'
N N 0.0061 0.0033 'International Tables Vol C Tables 4.2.6.8 and 6.1.1.4'
O O 0.0106 0.0060 'International Tables Vol C Tables 4.2.6.8 and 6.1.1.4'

loop_
_geom_angle_atom_site_label_1
_geom_angle_atom_site_label_2
_geom_angle_atom_site_label_3
_geom_angle_site_symmetry_1
_geom_angle_site_symmetry_3
_geom_angle
_geom_angle_publ_flag
C13 O2 C14 . . 115.3(2) ?
C1 N1 H1 . . 113.9 ?
C8 N1 H1 . . 113.9 ?
C8 N1 C1 . . 132.2(2) ?
C12 N2 C8 . . 117.9(2) ?
N1 C1 C2 . . 116.3(2) ?
N1 C1 C6 . . 123.7(2) ?
C6 C1 C2 . . 120.0(2) ?
C1 C2 C7 . . 120.4(2) ?
C3 C2 C1 . . 117.1(2) ?
C3 C2 C7 . . 122.5(2) ?
C2 C3 Cl1 . . 119.9(2) ?
C2 C3 C4 . . 123.0(2) ?
C4 C3 Cl1 . . 117.0(2) ?
C3 C4 H4 . . 120.9 ?
C5 C4 C3 . . 118.3(2) ?
C5 C4 H4 . . 120.9 ?
C4 C5 H5 . . 119.0 ?
C4 C5 C6 . . 122.0(2) ?
C6 C5 H5 . . 119.0 ?
C1 C6 H6 . . 120.2 ?
C5 C6 C1 . . 119.6(3) ?
C5 C6 H6 . . 120.2 ?
C2 C7 H7A . . 109.5 ?
C2 C7 H7B . . 109.5 ?
C2 C7 H7C . . 109.5 ?
H7A C7 H7B . . 109.5 ?
H7A C7 H7C . . 109.5 ?
H7B C7 H7C . . 109.5 ?
N1 C8 C9 . . 119.0(2) ?
N2 C8 N1 . . 119.5(2) ?
N2 C8 C9 . . 121.5(2) ?
C8 C9 C13 . . 121.8(2) ?
C10 C9 C8 . . 117.8(2) ?
C10 C9 C13 . . 120.4(2) ?
C9 C10 H10 . . 120.0 ?
C9 C10 C11 . . 120.0(2) ?
C11 C10 H10 . . 120.0 ?
C10 C11 H11 . . 121.3 ?
C12 C11 C10 . . 117.4(2) ?
C12 C11 H11 . . 121.3 ?
N2 C12 C11 . . 125.4(2) ?
N2 C12 H12 . . 117.3 ?
C11 C12 H12 . . 117.3 ?
O1 C13 O2 . . 121.4(2) ?
O1 C13 C9 . . 126.6(2) ?
O2 C13 C9 . . 112.0(2) ?
O2 C14 H14A . . 109.5 ?
O2 C14 H14B . . 109.5 ?
O2 C14 H14C . . 109.5 ?
H14A C14 H14B . . 109.5 ?
H14A C14 H14C . . 109.5 ?
H14B C14 H14C . . 109.5 ?

loop_
_geom_bond_atom_site_label_1
_geom_bond_atom_site_label_2
_geom_bond_site_symmetry_2
_geom_bond_distance
_geom_bond_publ_flag
Cl1 C3 . 1.739(3) ?
O1 C13 . 1.210(3) ?
O2 C13 . 1.341(3) ?
O2 C14 . 1.434(3) ?
N1 H1 . 0.8600 ?
N1 C1 . 1.388(3) ?
N1 C8 . 1.369(3) ?
N2 C8 . 1.335(3) ?
N2 C12 . 1.332(3) ?
C1 C2 . 1.415(3) ?
C1 C6 . 1.403(3) ?
C2 C3 . 1.387(3) ?
C2 C7 . 1.504(3) ?
C3 C4 . 1.391(4) ?
C4 H4 . 0.9300 ?
C4 C5 . 1.360(4) ?
C5 H5 . 0.9300 ?
C5 C6 . 1.377(4) ?
C6 H6 . 0.9300 ?
C7 H7A . 0.9600 ?
C7 H7B . 0.9600 ?
C7 H7C . 0.9600 ?
C8 C9 . 1.428(3) ?
C9 C10 . 1.383(3) ?
C9 C13 . 1.464(3) ?
C10 H10 . 0.9300 ?
C10 C11 . 1.386(4) ?
C11 H11 . 0.9300 ?
C11 C12 . 1.357(4) ?
C12 H12 . 0.9300 ?
C14 H14A . 0.9600 ?
C14 H14B . 0.9600 ?
C14 H14C . 0.9600 ?

loop_
_geom_hbond_atom_site_label_D
_geom_hbond_atom_site_label_H
_geom_hbond_atom_site_label_A
_geom_hbond_site_symmetry_A
_geom_hbond_distance_DH
_geom_hbond_distance_HA
_geom_hbond_distance_DA
_geom_hbond_angle_DHA
N1 H1 O1 . 0.86 1.96 2.687(3) 142
C6 H6 N2 . 0.93 2.28 2.895(4) 123

loop_
_geom_torsion_atom_site_label_1
_geom_torsion_atom_site_label_2
_geom_torsion_atom_site_label_3
_geom_torsion_atom_site_label_4
_geom_torsion_site_symmetry_1
_geom_torsion_site_symmetry_2
_geom_torsion_site_symmetry_3
_geom_torsion_site_symmetry_4
_geom_torsion
_geom_torsion_publ_flag
Cl1 C3 C4 C5 . . . . 180.0(3) ?
N1 C1 C2 C3 . . . . 179.5(3) ?
N1 C1 C2 C7 . . . . 0.0(4) ?
N1 C1 C6 C5 . . . . -179.5(3) ?
N1 C8 C9 C10 . . . . 179.4(3) ?
N1 C8 C9 C13 . . . . -0.8(4) ?
N2 C8 C9 C10 . . . . 0.3(4) ?
N2 C8 C9 C13 . . . . -179.9(3) ?
C1 N1 C8 N2 . . . . -2.3(5) ?
C1 N1 C8 C9 . . . . 178.6(3) ?
C1 C2 C3 Cl1 . . . . -179.7(2) ?
C1 C2 C3 C4 . . . . 0.2(4) ?
C2 C1 C6 C5 . . . . 0.3(4) ?
C2 C3 C4 C5 . . . . 0.1(5) ?
C3 C4 C5 C6 . . . . -0.2(5) ?
C4 C5 C6 C1 . . . . 0.0(5) ?
C6 C1 C2 C3 . . . . -0.3(4) ?
C6 C1 C2 C7 . . . . -179.8(3) ?
C7 C2 C3 Cl1 . . . . -0.2(4) ?
C7 C2 C3 C4 . . . . 179.6(3) ?
C8 N1 C1 C2 . . . . 176.7(3) ?
C8 N1 C1 C6 . . . . -3.5(5) ?
C8 N2 C12 C11 . . . . -0.2(5) ?
C8 C9 C10 C11 . . . . -0.3(4) ?
C8 C9 C13 O1 . . . . 3.2(5) ?
C8 C9 C13 O2 . . . . -176.2(3) ?
C9 C10 C11 C12 . . . . 0.1(5) ?
C10 C9 C13 O1 . . . . -177.0(3) ?
C10 C9 C13 O2 . . . . 3.6(4) ?
C10 C11 C12 N2 . . . . 0.1(5) ?
C12 N2 C8 N1 . . . . -179.2(3) ?
C12 N2 C8 C9 . . . . 0.0(4) ?
C13 C9 C10 C11 . . . . 179.9(3) ?
C14 O2 C13 O1 . . . . 0.6(5) ?
C14 O2 C13 C9 . . . . -180.0(3) ?

_cod_database_fobs_code 1562967
